data_1558098
loop_
_publ_author_name
'Piesch, Martin'
'Seidl, Michael'
'Scheer, Manfred'

_publ_section_title
;
 Transformations of the cyclo-P4 ligand in
 [Cp&#x2032;&#x2032;&#x2032;Co(\h4-P4)]
;
_journal_issue 26
_journal_name_full 'Chemical Science'
_journal_page_first 6745
_journal_page_last 6751
_journal_paper_doi 10.1039/D0SC01740J
_journal_volume 11
_journal_year 2020
_chemical_formula_moiety 'C34 H58 Co2 P8, 2(C18 H36 K N2 O6), 3(C2 H5 O)'
_chemical_formula_sum 'C76 H144 Co2 K2 N4 O15 P8'
_chemical_formula_weight 1797.76
_space_group_crystal_system triclinic
_space_group_IT_number 2
_space_group_name_Hall '-P 1'
_space_group_name_H-M_alt 'P -1'
_atom_sites_solution_hydrogens geom
_atom_sites_solution_primary dual
_audit_creation_date 2018-08-10
_audit_creation_method
;
Olex2 1.2-alpha
(compiled 2018.07.26 svn.r3523 for OlexSys, GUI svn.r5532)
;
_audit_update_record
;
2020-02-17 deposited with the CCDC.	2020-05-25 downloaded from the CCDC.
;
_cell_angle_alpha 74.8590(10)
_cell_angle_beta 78.8180(10)
_cell_angle_gamma 65.9260(10)
_cell_formula_units_Z 2
_cell_length_a 13.7131(2)
_cell_length_b 15.2042(2)
_cell_length_c 25.3794(3)
_cell_measurement_reflns_used 18779
_cell_measurement_temperature 123
_cell_measurement_theta_max 72.5670
_cell_measurement_theta_min 4.1320
_cell_volume 4640.57(11)
_computing_cell_refinement 'CrysAlisPro 1.171.38.43 (Rigaku OD, 2015)'
_computing_data_collection 'CrysAlisPro 1.171.38.43 (Rigaku OD, 2015)'
_computing_data_reduction 'CrysAlisPro 1.171.38.43 (Rigaku OD, 2015)'
_computing_molecular_graphics 'Olex2 (Dolomanov et al., 2009)'
_computing_publication_material 'Olex2 (Dolomanov et al., 2009)'
_computing_structure_refinement 'ShelXL (Sheldrick, 2015)'
_computing_structure_solution 'ShelXT (Sheldrick, 2015)'
_diffrn_ambient_temperature 123
_diffrn_detector 'CCD plate'
_diffrn_detector_area_resol_mean 5.2548
_diffrn_detector_type AtlasS2
_diffrn_measured_fraction_theta_full 0.988
_diffrn_measured_fraction_theta_max 0.961
_diffrn_measurement_details
;
List of Runs (angles in degrees, time in seconds):

  # Type    Start    End  Width  t~exp~   \w     \q     \k     \f   Frames
#--------------------------------------------------------------------------
  1  \w    -32.00  71.00   0.50   15.00    --   41.66 -57.00  60.00  206
  2  \w    -32.00  71.00   0.50   15.00    --   41.66 -57.00-180.00  206
  3  \w    -37.00  75.00   0.50   15.00    --   41.66 -77.00 -30.00  224
  4  \w     45.00 178.00   0.50   60.00    --  106.15  15.00-180.00  266
  5  \w     31.00  77.00   0.50   60.00    --  106.15 -45.00  60.00   92
  6  \w     28.00  69.00   0.50   60.00    --  106.15 -30.00 -90.00   82
  7  \w     28.00  69.00   0.50   60.00    --  106.15 -30.00-150.00   82
  8  \w     31.00  77.00   0.50   60.00    --  106.15 -45.00 120.00   92
  9  \w     28.00  69.00   0.50   60.00    --  106.15 -30.00-120.00   82
 10  \w     21.00 145.00   0.50   60.00    --  106.15 -91.00 150.62  248
 11  \w     76.00 178.00   0.50   60.00    --  106.15  61.00-150.00  204
 12  \w     28.00  87.00   0.50   60.00    --  106.15-111.00  30.00  118
 13  \w     31.00  77.00   0.50   60.00    --  106.15 -45.00-180.00   92
 14  \w     21.00 145.00   0.50   60.00    --  106.15 -91.00 -45.29  248
 15  \w     21.00 135.00   0.50   60.00    --  106.15 -91.00  56.28  228
;
_diffrn_measurement_device 'four-circle diffractometer'
_diffrn_measurement_device_type 'Xcalibur, AtlasS2, Gemini ultra'
_diffrn_measurement_method '\w scans'
_diffrn_orient_matrix_type 'CrysAlisPro convention (1999,Acta A55,543-557)'
_diffrn_orient_matrix_UB_11 -0.0896362000
_diffrn_orient_matrix_UB_12 -0.0064429000
_diffrn_orient_matrix_UB_13 -0.0253721000
_diffrn_orient_matrix_UB_21 -0.0590184000
_diffrn_orient_matrix_UB_22 -0.0170432000
_diffrn_orient_matrix_UB_23 0.0575969000
_diffrn_orient_matrix_UB_31 -0.0614208000
_diffrn_orient_matrix_UB_32 0.1118712000
_diffrn_orient_matrix_UB_33 -0.0057030000
_diffrn_radiation_monochromator mirror
_diffrn_radiation_probe x-ray
_diffrn_radiation_type CuK\a
_diffrn_radiation_wavelength 1.54184
_diffrn_reflns_av_R_equivalents 0.0252
_diffrn_reflns_av_unetI/netI 0.0335
_diffrn_reflns_Laue_measured_fraction_full 0.988
_diffrn_reflns_Laue_measured_fraction_max 0.961
_diffrn_reflns_limit_h_max 16
_diffrn_reflns_limit_h_min -17
_diffrn_reflns_limit_k_max 18
_diffrn_reflns_limit_k_min -18
_diffrn_reflns_limit_l_max 31
_diffrn_reflns_limit_l_min -31
_diffrn_reflns_number 34504
_diffrn_reflns_point_group_measured_fraction_full 0.988
_diffrn_reflns_point_group_measured_fraction_max 0.961
_diffrn_reflns_theta_full 67.684
_diffrn_reflns_theta_max 73.012
_diffrn_reflns_theta_min 3.386
_diffrn_source 'fine-focus sealed X-ray tube'
_diffrn_source_type 'Enhance Ultra (Cu) X-ray Source'
_exptl_absorpt_coefficient_mu 5.379
_exptl_absorpt_correction_T_max 0.828
_exptl_absorpt_correction_T_min 0.445
_exptl_absorpt_correction_type analytical
_exptl_absorpt_process_details
;
CrysAlisPro 1.171.38.43 (Rigaku Oxford Diffraction, 2015)
Analytical numeric absorption correction using a multifaceted crystal
			model based on expressions derived by R.C. Clark & J.S. Reid.
(Clark, R. C. & Reid, J. S. (1995). Acta Cryst. A51, 887-897)
Empirical absorption correction using spherical harmonics,
 implemented in SCALE3 ABSPACK scaling algorithm.
;
_exptl_crystal_colour 'clear dark green'
_exptl_crystal_colour_lustre clear
_exptl_crystal_colour_modifier dark
_exptl_crystal_colour_primary green
_exptl_crystal_density_diffrn 1.287
_exptl_crystal_description plate
_exptl_crystal_F_000 1920
_exptl_crystal_size_max 0.232
_exptl_crystal_size_mid 0.163
_exptl_crystal_size_min 0.052
_refine_diff_density_max 0.490
_refine_diff_density_min -0.360
_refine_diff_density_rms 0.050
_refine_ls_extinction_method none
_refine_ls_goodness_of_fit_ref 1.022
_refine_ls_hydrogen_treatment constr
_refine_ls_matrix_type full
_refine_ls_number_parameters 985
_refine_ls_number_reflns 17809
_refine_ls_number_restraints 0
_refine_ls_restrained_S_all 1.022
_refine_ls_R_factor_all 0.0344
_refine_ls_R_factor_gt 0.0311
_refine_ls_shift/su_max 0.001
_refine_ls_shift/su_mean 0.000
_refine_ls_structure_factor_coef Fsqd
_refine_ls_weighting_details 'w=1/[\s^2^(Fo^2^)+(0.0403P)^2^+1.5570P] where P=(Fo^2^+2Fc^2^)/3'
_refine_ls_weighting_scheme calc
_refine_ls_wR_factor_gt 0.0773
_refine_ls_wR_factor_ref 0.0794
_reflns_Friedel_coverage 0.000
_reflns_number_gt 16566
_reflns_number_total 17809
_reflns_threshold_expression 'I > 2\s(I)'
_cod_data_source_file d0sc01740j2.cif
_cod_data_source_block ap_abs_ana
_cod_depositor_comments
;Adding full bibliography for 1558098--1558103.cif.

 Adding full bibliography for 1558098--1558103.cif.
;
_cod_database_code 1558098
_shelx_shelxl_version_number 2016/6
_chemical_oxdiff_formula C34H58Co2P8K(C18N2H36O6)2C4H10O2C2H5O
_chemical_oxdiff_usercomment 'green plate'
_shelx_space_group_comment
;
The symmetry employed for this shelxl refinement is uniquely defined
by the following loop, which should always be used as a source of
symmetry information in preference to the above space-group names.
They are only intended as comments.
;
_reflns_odcompleteness_completeness 98.98
_reflns_odcompleteness_iscentric 1
_reflns_odcompleteness_theta 66.97
_olex2_refinement_description
;
1. Fixed Uiso
 At 1.2 times of:
  All C(H) groups, All C(H,H) groups
 At 1.5 times of:
  All C(H,H,H) groups
2.a Secondary CH2 refined with riding coordinates:
 C30(H30A,H30B), C31(H31A,H31B), C32(H32A,H32B), C33(H33A,H33B), C34(H34A,
 H34B), C35(H35A,H35B), C36(H36A,H36B), C37(H37A,H37B), C38(H38A,H38B),
 C39(H39A,H39B), C40(H40A,H40B), C41(H41A,H41B), C42(H42A,H42B), C43(H43A,H43B),
  C44(H44A,H44B), C45(H45A,H45B), C46(H46A,H46B), C47(H47A,H47B), C48(H48A,
 H48B), C49(H49A,H49B), C50(H50A,H50B), C51(H51A,H51B), C52(H52A,H52B),
 C53(H53A,H53B), C54(H54A,H54B), C55(H55A,H55B), C56(H56A,H56B), C57(H57A,H57B),
  C58(H58A,H58B), C59(H59A,H59B), C60(H60A,H60B), C61(H61A,H61B), C62(H62A,
 H62B), C63(H63A,H63B), C64(H64A,H64B), C65(H65A,H65B), C71(H71A,H71B),
 C73(H73A,H73B), C74(H74A,H74B)
2.b Aromatic/amide H refined with riding coordinates:
 C12(H12), C14(H14), C22(H22), C24(H24)
2.c Idealised Me refined as rotating group:
 C101(H10A,H10B,H10C), C102(H10D,H10E,H10F), C103(H10G,H10H,H10I), C111(H11A,
 H11B,H11C), C112(H11D,H11E,H11F), C113(H11G,H11H,H11I), C131(H13A,H13B,H13C),
 C132(H13D,H13E,H13F), C133(H13G,H13H,H13I), C201(H20A,H20B,H20C), C202(H20D,
 H20E,H20F), C203(H20G,H20H,H20I), C211(H21A,H21B,H21C), C212(H21D,H21E,H21F),
 C213(H21G,H21H,H21I), C231(H23A,H23B,H23C), C232(H23D,H23E,H23F), C233(H23G,
 H23H,H23I), C70(H70A,H70B,H70C), C72(H72A,H72B,H72C), C75(H75A,H75B,H75C)
;
_olex2_diffrn_ambient_temperature_device 123
_olex2_submission_special_instructions 'No special instructions were received'
_oxdiff_exptl_absorpt_empirical_details
;
Empirical correction (ABSPACK) includes:
- Absorption correction using spherical harmonics
- Frame scaling
;
_oxdiff_exptl_absorpt_empirical_full_max 1.404
_oxdiff_exptl_absorpt_empirical_full_min 0.747

loop_
_space_group_symop_operation_xyz
'x, y, z'
'-x, -y, -z'

loop_
_atom_site_label
_atom_site_type_symbol
_atom_site_fract_x
_atom_site_fract_y
_atom_site_fract_z
_atom_site_U_iso_or_equiv
_atom_site_adp_type
_atom_site_occupancy
_atom_site_site_symmetry_order
_atom_site_calc_flag
_atom_site_refinement_flags_posn
_atom_site_refinement_flags_adp
_atom_site_refinement_flags_occupancy
_atom_site_disorder_assembly
_atom_site_disorder_group
Co1 Co 0.84014(2) 0.11091(2) 0.20515(2) 0.01450(6) Uani 1 1 d . . . . .
Co2 Co 0.52095(2) 0.48116(2) 0.32328(2) 0.01449(6) Uani 1 1 d . . . . .
P1 P 0.65970(3) 0.17697(3) 0.22714(2) 0.01893(8) Uani 1 1 d . . . . .
P2 P 0.76529(3) 0.13107(3) 0.29031(2) 0.01673(8) Uani 1 1 d . . . . .
P3 P 0.76835(3) 0.26714(3) 0.30514(2) 0.01803(8) Uani 1 1 d . . . . .
P4 P 0.60908(3) 0.31815(3) 0.35256(2) 0.01833(8) Uani 1 1 d . . . . .
P5 P 0.49220(3) 0.36268(3) 0.29546(2) 0.02117(9) Uani 1 1 d . . . . .
P6 P 0.56312(3) 0.45634(3) 0.23667(2) 0.02079(9) Uani 1 1 d . . . . .
P7 P 0.73808(3) 0.36798(3) 0.22526(2) 0.02022(9) Uani 1 1 d . . . . .
P8 P 0.73761(3) 0.27048(3) 0.17411(2) 0.01966(9) Uani 1 1 d . . . . .
C10 C 0.89450(13) -0.03106(11) 0.18843(6) 0.0175(3) Uani 1 1 d . . . . .
C11 C 0.89748(13) 0.04109(12) 0.13805(6) 0.0174(3) Uani 1 1 d . . . . .
C12 C 0.96669(13) 0.08660(12) 0.14533(6) 0.0172(3) Uani 1 1 d . . . . .
H12 H 0.983679 0.136447 0.118626 0.021 Uiso 1 1 calc R . . . .
C13 C 1.00604(12) 0.04684(11) 0.19781(6) 0.0170(3) Uani 1 1 d . . . . .
C14 C 0.96146(13) -0.02577(11) 0.22359(7) 0.0183(3) Uani 1 1 d . . . . .
H14 H 0.974372 -0.065294 0.259240 0.022 Uiso 1 1 calc R . . . .
C20 C 0.38561(13) 0.61048(11) 0.33482(6) 0.0181(3) Uani 1 1 d . . . . .
C21 C 0.41691(13) 0.54579(11) 0.38751(6) 0.0165(3) Uani 1 1 d . . . . .
C22 C 0.52629(13) 0.53237(11) 0.38960(6) 0.0171(3) Uani 1 1 d . . . . .
H22 H 0.567066 0.493725 0.419644 0.020 Uiso 1 1 calc R . . . .
C23 C 0.56547(13) 0.58445(11) 0.34087(7) 0.0179(3) Uani 1 1 d . . . . .
C24 C 0.47809(13) 0.63184(11) 0.30772(7) 0.0190(3) Uani 1 1 d . . . . .
H24 H 0.480628 0.672271 0.272338 0.023 Uiso 1 1 calc R . . . .
C100 C 0.84603(15) -0.11070(13) 0.20717(7) 0.0238(4) Uani 1 1 d . . . . .
C101 C 0.73682(16) -0.08334(16) 0.18722(8) 0.0326(4) Uani 1 1 d . . . . .
H10A H 0.685844 -0.022217 0.198234 0.049 Uiso 1 1 calc GR . . . .
H10B H 0.710145 -0.136282 0.203516 0.049 Uiso 1 1 calc GR . . . .
H10C H 0.744640 -0.074034 0.147157 0.049 Uiso 1 1 calc GR . . . .
C102 C 0.82851(17) -0.13518(15) 0.27026(8) 0.0315(4) Uani 1 1 d . . . . .
H10D H 0.898151 -0.166089 0.285313 0.047 Uiso 1 1 calc GR . . . .
H10E H 0.790506 -0.180496 0.281750 0.047 Uiso 1 1 calc GR . . . .
H10F H 0.785713 -0.074517 0.283869 0.047 Uiso 1 1 calc GR . . . .
C103 C 0.92697(18) -0.20566(14) 0.18859(9) 0.0343(4) Uani 1 1 d . . . . .
H10G H 0.938738 -0.193252 0.148448 0.052 Uiso 1 1 calc GR . . . .
H10H H 0.898354 -0.257871 0.201753 0.052 Uiso 1 1 calc GR . . . .
H10I H 0.995186 -0.226137 0.203791 0.052 Uiso 1 1 calc GR . . . .
C110 C 0.84835(13) 0.06932(13) 0.08341(7) 0.0209(3) Uani 1 1 d . . . . .
C111 C 0.72499(14) 0.11778(14) 0.08839(7) 0.0273(4) Uani 1 1 d . . . . .
H11A H 0.695035 0.074854 0.116284 0.041 Uiso 1 1 calc GR . . . .
H11B H 0.699267 0.128062 0.052996 0.041 Uiso 1 1 calc GR . . . .
H11C H 0.702135 0.181272 0.099066 0.041 Uiso 1 1 calc GR . . . .
C112 C 0.88703(15) 0.14568(14) 0.04267(7) 0.0257(4) Uani 1 1 d . . . . .
H11D H 0.861977 0.205721 0.057281 0.039 Uiso 1 1 calc GR . . . .
H11E H 0.858132 0.161120 0.007504 0.039 Uiso 1 1 calc GR . . . .
H11F H 0.965634 0.118913 0.037235 0.039 Uiso 1 1 calc GR . . . .
C113 C 0.88532(15) -0.02102(14) 0.05710(7) 0.0277(4) Uani 1 1 d . . . . .
H11G H 0.963927 -0.049912 0.052394 0.041 Uiso 1 1 calc GR . . . .
H11H H 0.857545 -0.000837 0.021244 0.041 Uiso 1 1 calc GR . . . .
H11I H 0.858016 -0.069819 0.080899 0.041 Uiso 1 1 calc GR . . . .
C130 C 1.08522(13) 0.07054(12) 0.22010(7) 0.0193(3) Uani 1 1 d . . . . .
C131 C 1.06418(16) 0.18037(13) 0.20239(8) 0.0295(4) Uani 1 1 d . . . . .
H13A H 1.069571 0.199003 0.162251 0.044 Uiso 1 1 calc GR . . . .
H13B H 1.117430 0.194153 0.216119 0.044 Uiso 1 1 calc GR . . . .
H13C H 0.992045 0.218336 0.217440 0.044 Uiso 1 1 calc GR . . . .
C132 C 1.19889(14) 0.01190(14) 0.19638(8) 0.0269(4) Uani 1 1 d . . . . .
H13D H 1.213475 -0.058663 0.207897 0.040 Uiso 1 1 calc GR . . . .
H13E H 1.251564 0.026773 0.209899 0.040 Uiso 1 1 calc GR . . . .
H13F H 1.204011 0.030277 0.156237 0.040 Uiso 1 1 calc GR . . . .
C133 C 1.07778(15) 0.04152(14) 0.28282(7) 0.0265(4) Uani 1 1 d . . . . .
H13G H 1.004216 0.075370 0.298017 0.040 Uiso 1 1 calc GR . . . .
H13H H 1.127162 0.060418 0.296386 0.040 Uiso 1 1 calc GR . . . .
H13I H 1.097196 -0.029782 0.294200 0.040 Uiso 1 1 calc GR . . . .
C200 C 0.27927(14) 0.65839(13) 0.30797(7) 0.0230(3) Uani 1 1 d . . . . .
C201 C 0.28834(18) 0.73676(17) 0.25726(9) 0.0408(5) Uani 1 1 d . . . . .
H20A H 0.307875 0.784580 0.267810 0.061 Uiso 1 1 calc GR . . . .
H20B H 0.219267 0.770547 0.241651 0.061 Uiso 1 1 calc GR . . . .
H20C H 0.343690 0.705254 0.229902 0.061 Uiso 1 1 calc GR . . . .
C202 C 0.25104(16) 0.58582(15) 0.28796(9) 0.0344(4) Uani 1 1 d . . . . .
H20D H 0.306183 0.558779 0.259266 0.052 Uiso 1 1 calc GR . . . .
H20E H 0.181249 0.619995 0.273090 0.052 Uiso 1 1 calc GR . . . .
H20F H 0.247620 0.532214 0.318719 0.052 Uiso 1 1 calc GR . . . .
C203 C 0.18530(14) 0.71322(13) 0.34644(8) 0.0276(4) Uani 1 1 d . . . . .
H20G H 0.169857 0.665548 0.377743 0.041 Uiso 1 1 calc GR . . . .
H20H H 0.121591 0.750506 0.326422 0.041 Uiso 1 1 calc GR . . . .
H20I H 0.204621 0.758498 0.359649 0.041 Uiso 1 1 calc GR . . . .
C210 C 0.35577(13) 0.50157(12) 0.43713(7) 0.0184(3) Uani 1 1 d . . . . .
C211 C 0.43495(14) 0.41402(12) 0.47353(7) 0.0221(3) Uani 1 1 d . . . . .
H21A H 0.480597 0.364626 0.451750 0.033 Uiso 1 1 calc GR . . . .
H21B H 0.394805 0.384709 0.504199 0.033 Uiso 1 1 calc GR . . . .
H21C H 0.479846 0.437015 0.487790 0.033 Uiso 1 1 calc GR . . . .
C212 C 0.28018(15) 0.46250(13) 0.42221(8) 0.0260(4) Uani 1 1 d . . . . .
H21D H 0.222838 0.517270 0.402604 0.039 Uiso 1 1 calc GR . . . .
H21E H 0.248734 0.430505 0.455774 0.039 Uiso 1 1 calc GR . . . .
H21F H 0.320563 0.414727 0.398704 0.039 Uiso 1 1 calc GR . . . .
C213 C 0.29162(15) 0.57888(13) 0.47305(7) 0.0245(4) Uani 1 1 d . . . . .
H21G H 0.340982 0.599919 0.485044 0.037 Uiso 1 1 calc GR . . . .
H21H H 0.254095 0.549852 0.505226 0.037 Uiso 1 1 calc GR . . . .
H21I H 0.239153 0.635857 0.451657 0.037 Uiso 1 1 calc GR . . . .
C230 C 0.67335(14) 0.59458(12) 0.32929(7) 0.0220(3) Uani 1 1 d . . . . .
C231 C 0.69967(18) 0.62823(19) 0.26781(8) 0.0404(5) Uani 1 1 d . . . . .
H23A H 0.698776 0.581275 0.247984 0.061 Uiso 1 1 calc GR . . . .
H23B H 0.771028 0.631547 0.261254 0.061 Uiso 1 1 calc GR . . . .
H23C H 0.646070 0.693434 0.254828 0.061 Uiso 1 1 calc GR . . . .
C232 C 0.66960(16) 0.67154(15) 0.35946(10) 0.0347(4) Uani 1 1 d . . . . .
H23D H 0.613811 0.735058 0.346040 0.052 Uiso 1 1 calc GR . . . .
H23E H 0.739349 0.678183 0.352638 0.052 Uiso 1 1 calc GR . . . .
H23F H 0.653261 0.650457 0.398932 0.052 Uiso 1 1 calc GR . . . .
C233 C 0.76287(15) 0.49670(14) 0.34928(9) 0.0317(4) Uani 1 1 d . . . . .
H23G H 0.748639 0.475076 0.388891 0.047 Uiso 1 1 calc GR . . . .
H23H H 0.831752 0.505093 0.341471 0.047 Uiso 1 1 calc GR . . . .
H23I H 0.765619 0.447153 0.330292 0.047 Uiso 1 1 calc GR . . . .
K1 K 0.24032(3) 0.37507(3) 0.05561(2) 0.02239(8) Uani 1 1 d . . . . .
O1 O 0.33908(12) 0.51320(10) 0.01450(5) 0.0306(3) Uani 1 1 d . . . . .
O2 O 0.29248(11) 0.42418(9) -0.05835(5) 0.0281(3) Uani 1 1 d . . . . .
O3 O 0.36412(10) 0.28061(9) 0.14424(5) 0.0255(3) Uani 1 1 d . . . . .
O4 O 0.38131(11) 0.17794(9) 0.06027(5) 0.0281(3) Uani 1 1 d . . . . .
O5 O 0.04549(11) 0.48709(10) 0.11536(6) 0.0304(3) Uani 1 1 d . . . . .
O6 O 0.04875(11) 0.34489(10) 0.06097(6) 0.0327(3) Uani 1 1 d . . . . .
N1 N 0.25037(13) 0.49681(11) 0.12918(6) 0.0284(3) Uani 1 1 d . . . . .
N2 N 0.22407(14) 0.25495(12) -0.01977(7) 0.0300(3) Uani 1 1 d . . . . .
C30 C 0.31951(19) 0.55205(15) 0.10204(9) 0.0359(5) Uani 1 1 d . . . . .
H30A H 0.395380 0.508126 0.106432 0.043 Uiso 1 1 calc R . . . .
H30B H 0.302497 0.607162 0.120523 0.043 Uiso 1 1 calc R . . . .
C31 C 0.30665(19) 0.59262(15) 0.04183(9) 0.0371(5) Uani 1 1 d . . . . .
H31A H 0.230742 0.635529 0.036709 0.045 Uiso 1 1 calc R . . . .
H31B H 0.351213 0.632471 0.026247 0.045 Uiso 1 1 calc R . . . .
C32 C 0.34317(18) 0.54794(16) -0.04334(8) 0.0347(4) Uani 1 1 d . . . . .
H32A H 0.396112 0.579863 -0.055421 0.042 Uiso 1 1 calc R . . . .
H32B H 0.272024 0.597343 -0.053420 0.042 Uiso 1 1 calc R . . . .
C33 C 0.37450(17) 0.46362(16) -0.07115(8) 0.0350(4) Uani 1 1 d . . . . .
H33A H 0.385244 0.486231 -0.111343 0.042 Uiso 1 1 calc R . . . .
H33B H 0.442938 0.411933 -0.058819 0.042 Uiso 1 1 calc R . . . .
C34 C 0.30930(18) 0.35627(15) -0.09190(8) 0.0353(4) Uani 1 1 d . . . . .
H34A H 0.380793 0.302760 -0.087444 0.042 Uiso 1 1 calc R . . . .
H34B H 0.307499 0.390304 -0.130914 0.042 Uiso 1 1 calc R . . . .
C35 C 0.22342(18) 0.31331(15) -0.07603(8) 0.0351(4) Uani 1 1 d . . . . .
H35A H 0.152371 0.367679 -0.079970 0.042 Uiso 1 1 calc R . . . .
H35B H 0.232941 0.271016 -0.101893 0.042 Uiso 1 1 calc R . . . .
C36 C 0.29510(18) 0.42864(14) 0.17965(8) 0.0340(4) Uani 1 1 d . . . . .
H36A H 0.239180 0.406104 0.202513 0.041 Uiso 1 1 calc R . . . .
H36B H 0.314009 0.464682 0.200828 0.041 Uiso 1 1 calc R . . . .
C37 C 0.39296(17) 0.34016(14) 0.16880(8) 0.0325(4) Uani 1 1 d . . . . .
H37A H 0.447839 0.361683 0.143957 0.039 Uiso 1 1 calc R . . . .
H37B H 0.423899 0.301318 0.203667 0.039 Uiso 1 1 calc R . . . .
C38 C 0.45810(15) 0.20151(14) 0.12945(8) 0.0286(4) Uani 1 1 d . . . . .
H38A H 0.500368 0.166523 0.161358 0.034 Uiso 1 1 calc R . . . .
H38B H 0.503337 0.227587 0.099498 0.034 Uiso 1 1 calc R . . . .
C39 C 0.42678(16) 0.13183(14) 0.11105(8) 0.0304(4) Uani 1 1 d . . . . .
H39A H 0.490711 0.071635 0.106585 0.037 Uiso 1 1 calc R . . . .
H39B H 0.373901 0.112588 0.139015 0.037 Uiso 1 1 calc R . . . .
C40 C 0.34727(18) 0.11475(14) 0.04211(9) 0.0337(4) Uani 1 1 d . . . . .
H40A H 0.285102 0.105723 0.066726 0.040 Uiso 1 1 calc R . . . .
H40B H 0.406156 0.049456 0.042856 0.040 Uiso 1 1 calc R . . . .
C41 C 0.31625(18) 0.16055(14) -0.01553(8) 0.0343(4) Uani 1 1 d . . . . .
H41A H 0.378573 0.170942 -0.039318 0.041 Uiso 1 1 calc R . . . .
H41B H 0.298840 0.114102 -0.029407 0.041 Uiso 1 1 calc R . . . .
C42 C 0.14194(17) 0.56662(15) 0.14237(9) 0.0365(5) Uani 1 1 d . . . . .
H42A H 0.120405 0.620190 0.109814 0.044 Uiso 1 1 calc R . . . .
H42B H 0.143803 0.596379 0.172328 0.044 Uiso 1 1 calc R . . . .
C43 C 0.05881(17) 0.52185(16) 0.15943(9) 0.0377(5) Uani 1 1 d . . . . .
H43A H 0.080773 0.466491 0.191134 0.045 Uiso 1 1 calc R . . . .
H43B H -0.010382 0.571570 0.170967 0.045 Uiso 1 1 calc R . . . .
C44 C -0.02469(17) 0.43473(15) 0.13333(9) 0.0371(5) Uani 1 1 d . . . . .
H44A H -0.092532 0.475790 0.151587 0.044 Uiso 1 1 calc R . . . .
H44B H 0.009136 0.373854 0.160219 0.044 Uiso 1 1 calc R . . . .
C45 C -0.04767(16) 0.40942(15) 0.08586(10) 0.0375(5) Uani 1 1 d . . . . .
H45A H -0.100207 0.377062 0.098144 0.045 Uiso 1 1 calc R . . . .
H45B H -0.079648 0.470268 0.058568 0.045 Uiso 1 1 calc R . . . .
C46 C 0.02921(17) 0.32465(16) 0.01360(9) 0.0365(5) Uani 1 1 d . . . . .
H46A H 0.018380 0.382930 -0.016718 0.044 Uiso 1 1 calc R . . . .
H46B H -0.036790 0.310009 0.021210 0.044 Uiso 1 1 calc R . . . .
C47 C 0.12323(18) 0.23781(16) -0.00298(10) 0.0379(5) Uani 1 1 d . . . . .
H47A H 0.134673 0.180903 0.028231 0.045 Uiso 1 1 calc R . . . .
H47B H 0.105216 0.220247 -0.033757 0.045 Uiso 1 1 calc R . . . .
K2 K 0.25939(3) 0.08050(2) 0.43851(2) 0.01956(7) Uani 1 1 d . . . . .
O7 O 0.35885(11) -0.10796(9) 0.40975(6) 0.0284(3) Uani 1 1 d . . . . .
O8 O 0.20219(10) -0.07981(9) 0.50205(5) 0.0247(3) Uani 1 1 d . . . . .
O9 O 0.18521(11) 0.19168(10) 0.33508(5) 0.0305(3) Uani 1 1 d . . . . .
O10 O 0.05222(10) 0.22968(10) 0.43365(5) 0.0295(3) Uani 1 1 d . . . . .
O11 O 0.44145(10) 0.11950(10) 0.42467(6) 0.0302(3) Uani 1 1 d . . . . .
O12 O 0.31630(10) 0.13387(9) 0.52544(5) 0.0262(3) Uani 1 1 d . . . . .
N3 N 0.40949(12) 0.05378(12) 0.33328(6) 0.0273(3) Uani 1 1 d . . . . .
N4 N 0.11103(12) 0.10711(11) 0.54361(6) 0.0245(3) Uani 1 1 d . . . . .
C48 C 0.46095(17) -0.05139(15) 0.33165(9) 0.0357(5) Uani 1 1 d . . . . .
H48A H 0.522384 -0.082139 0.354150 0.043 Uiso 1 1 calc R . . . .
H48B H 0.489465 -0.058460 0.293399 0.043 Uiso 1 1 calc R . . . .
C49 C 0.38564(17) -0.10557(15) 0.35244(9) 0.0329(4) Uani 1 1 d . . . . .
H49A H 0.319899 -0.071492 0.333096 0.039 Uiso 1 1 calc R . . . .
H49B H 0.420736 -0.173391 0.345675 0.039 Uiso 1 1 calc R . . . .
C50 C 0.30458(16) -0.17303(14) 0.43449(9) 0.0298(4) Uani 1 1 d . . . . .
H50A H 0.350155 -0.240260 0.428600 0.036 Uiso 1 1 calc R . . . .
H50B H 0.237004 -0.151156 0.417642 0.036 Uiso 1 1 calc R . . . .
C51 C 0.28052(15) -0.17348(13) 0.49451(8) 0.0279(4) Uani 1 1 d . . . . .
H51A H 0.252887 -0.225757 0.513269 0.033 Uiso 1 1 calc R . . . .
H51B H 0.346787 -0.186859 0.510467 0.033 Uiso 1 1 calc R . . . .
C52 C 0.17625(16) -0.07530(14) 0.55890(7) 0.0284(4) Uani 1 1 d . . . . .
H52A H 0.238783 -0.077783 0.574101 0.034 Uiso 1 1 calc R . . . .
H52B H 0.157340 -0.132033 0.579599 0.034 Uiso 1 1 calc R . . . .
C53 C 0.08253(16) 0.01954(15) 0.56417(7) 0.0291(4) Uani 1 1 d . . . . .
H53A H 0.024918 0.025901 0.543515 0.035 Uiso 1 1 calc R . . . .
H53B H 0.053975 0.017018 0.603248 0.035 Uiso 1 1 calc R . . . .
C54 C 0.34852(17) 0.10795(16) 0.28534(8) 0.0331(4) Uani 1 1 d . . . . .
H54A H 0.312718 0.067946 0.278169 0.040 Uiso 1 1 calc R . . . .
H54B H 0.399138 0.117261 0.252815 0.040 Uiso 1 1 calc R . . . .
C55 C 0.26505(17) 0.20702(15) 0.29267(8) 0.0332(4) Uani 1 1 d . . . . .
H55A H 0.298612 0.246174 0.302728 0.040 Uiso 1 1 calc R . . . .
H55B H 0.232087 0.243443 0.258012 0.040 Uiso 1 1 calc R . . . .
C56 C 0.0928(2) 0.27874(17) 0.33754(9) 0.0458(6) Uani 1 1 d . . . . .
H56A H 0.062255 0.304890 0.301771 0.055 Uiso 1 1 calc R . . . .
H56B H 0.111989 0.329408 0.345865 0.055 Uiso 1 1 calc R . . . .
C57 C 0.01200(17) 0.25473(18) 0.38160(9) 0.0443(6) Uani 1 1 d . . . . .
H57A H -0.056879 0.312144 0.380693 0.053 Uiso 1 1 calc R . . . .
H57B H -0.000904 0.198807 0.375514 0.053 Uiso 1 1 calc R . . . .
C58 C -0.02395(15) 0.21006(15) 0.47685(8) 0.0312(4) Uani 1 1 d . . . . .
H58A H -0.033216 0.149926 0.474608 0.037 Uiso 1 1 calc R . . . .
H58B H -0.094250 0.265577 0.473262 0.037 Uiso 1 1 calc R . . . .
C59 C 0.01419(15) 0.19618(15) 0.53131(8) 0.0308(4) Uani 1 1 d . . . . .
H59A H 0.029365 0.254331 0.531670 0.037 Uiso 1 1 calc R . . . .
H59B H -0.044158 0.192784 0.560657 0.037 Uiso 1 1 calc R . . . .
C60 C 0.49128(16) 0.09339(16) 0.33276(8) 0.0323(4) Uani 1 1 d . . . . .
H60A H 0.461166 0.165474 0.319053 0.039 Uiso 1 1 calc R . . . .
H60B H 0.553495 0.064910 0.306767 0.039 Uiso 1 1 calc R . . . .
C61 C 0.52976(15) 0.07283(16) 0.38768(9) 0.0336(4) Uani 1 1 d . . . . .
H61A H 0.559784 0.000960 0.402130 0.040 Uiso 1 1 calc R . . . .
H61B H 0.587068 0.098379 0.384141 0.040 Uiso 1 1 calc R . . . .
C62 C 0.47687(16) 0.13552(15) 0.46895(9) 0.0328(4) Uani 1 1 d . . . . .
H62A H 0.523254 0.173947 0.454713 0.039 Uiso 1 1 calc R . . . .
H62B H 0.519294 0.071676 0.491203 0.039 Uiso 1 1 calc R . . . .
C63 C 0.38165(17) 0.19027(15) 0.50350(9) 0.0333(4) Uani 1 1 d . . . . .
H63A H 0.405586 0.203903 0.533834 0.040 Uiso 1 1 calc R . . . .
H63B H 0.339355 0.253995 0.481096 0.040 Uiso 1 1 calc R . . . .
C64 C 0.22958(17) 0.18066(15) 0.56242(8) 0.0323(4) Uani 1 1 d . . . . .
H64A H 0.183500 0.245828 0.542939 0.039 Uiso 1 1 calc R . . . .
H64B H 0.257744 0.190641 0.592556 0.039 Uiso 1 1 calc R . . . .
C65 C 0.16481(17) 0.11712(15) 0.58553(8) 0.0312(4) Uani 1 1 d . . . . .
H65A H 0.212779 0.050944 0.602884 0.037 Uiso 1 1 calc R . . . .
H65B H 0.109882 0.145878 0.614399 0.037 Uiso 1 1 calc R . . . .
O13 O 0.00713(16) 0.41408(15) 0.56348(13) 0.0779(8) Uani 1 1 d . . . . .
C70 C 0.0177(3) 0.4114(3) 0.6182(2) 0.0911(14) Uani 1 1 d . . . . .
H70A H 0.082717 0.422627 0.619372 0.137 Uiso 1 1 calc GR . . . .
H70B H 0.022974 0.346931 0.640822 0.137 Uiso 1 1 calc GR . . . .
H70C H -0.045081 0.462838 0.632395 0.137 Uiso 1 1 calc GR . . . .
C71 C 0.0068(2) 0.5022(2) 0.52814(17) 0.0747(11) Uani 1 1 d . . . . .
H71A H 0.075194 0.509885 0.527880 0.090 Uiso 1 1 calc R . . . .
H71B H -0.052849 0.558939 0.540577 0.090 Uiso 1 1 calc R . . . .
O14 O 0.26539(14) 0.80724(13) 0.06920(7) 0.0476(4) Uani 1 1 d . . . . .
O15 O 0.46491(13) 0.86815(12) 0.11077(7) 0.0433(4) Uani 1 1 d . . . . .
C72 C 0.17099(19) 0.8424(2) 0.10507(10) 0.0491(6) Uani 1 1 d . . . . .
H72A H 0.141085 0.914536 0.096551 0.074 Uiso 1 1 calc GR . . . .
H72B H 0.188818 0.819071 0.143123 0.074 Uiso 1 1 calc GR . . . .
H72C H 0.118008 0.817957 0.100233 0.074 Uiso 1 1 calc GR . . . .
C73 C 0.3378(2) 0.8537(2) 0.06644(9) 0.0449(5) Uani 1 1 d . . . . .
H73A H 0.298296 0.925890 0.059915 0.054 Uiso 1 1 calc R . . . .
H73B H 0.393043 0.838447 0.035089 0.054 Uiso 1 1 calc R . . . .
C74 C 0.39192(17) 0.82058(16) 0.11841(9) 0.0361(4) Uani 1 1 d . . . . .
H74A H 0.337952 0.838574 0.149875 0.043 Uiso 1 1 calc R . . . .
H74B H 0.430607 0.748286 0.125906 0.043 Uiso 1 1 calc R . . . .
C75 C 0.5111(2) 0.8497(2) 0.16000(11) 0.0514(6) Uani 1 1 d . . . . .
H75A H 0.563078 0.881398 0.153174 0.077 Uiso 1 1 calc GR . . . .
H75B H 0.547491 0.778588 0.172508 0.077 Uiso 1 1 calc GR . . . .
H75C H 0.454459 0.876313 0.188259 0.077 Uiso 1 1 calc GR . . . .

loop_
_atom_site_aniso_label
_atom_site_aniso_U_11
_atom_site_aniso_U_22
_atom_site_aniso_U_33
_atom_site_aniso_U_23
_atom_site_aniso_U_13
_atom_site_aniso_U_12
Co1 0.01368(12) 0.01389(12) 0.01406(12) -0.00468(9) 0.00128(9) -0.00339(10)
Co2 0.01536(13) 0.01225(12) 0.01497(12) -0.00455(9) 0.00007(9) -0.00394(10)
P1 0.01510(19) 0.0228(2) 0.01881(18) -0.00710(15) 0.00056(14) -0.00630(15)
P2 0.01844(19) 0.01531(19) 0.01392(17) -0.00381(14) 0.00074(14) -0.00437(15)
P3 0.01692(19) 0.01684(19) 0.01903(18) -0.00610(15) -0.00207(14) -0.00347(15)
P4 0.0217(2) 0.01399(19) 0.01545(18) -0.00414(14) 0.00179(15) -0.00385(15)
P5 0.0180(2) 0.0201(2) 0.0278(2) -0.01146(16) 0.00013(16) -0.00669(16)
P6 0.0232(2) 0.0177(2) 0.01556(18) -0.00451(15) -0.00151(15) -0.00134(16)
P7 0.0216(2) 0.01676(19) 0.01930(19) -0.00442(15) 0.00429(15) -0.00662(16)
P8 0.0221(2) 0.01642(19) 0.01456(18) -0.00337(14) 0.00125(15) -0.00265(16)
C10 0.0176(8) 0.0147(7) 0.0198(7) -0.0082(6) 0.0022(6) -0.0047(6)
C11 0.0157(7) 0.0172(8) 0.0181(7) -0.0092(6) 0.0036(6) -0.0040(6)
C12 0.0163(7) 0.0170(7) 0.0169(7) -0.0062(6) 0.0030(6) -0.0054(6)
C13 0.0141(7) 0.0136(7) 0.0204(7) -0.0054(6) 0.0007(6) -0.0023(6)
C14 0.0173(8) 0.0142(7) 0.0202(7) -0.0045(6) 0.0003(6) -0.0033(6)
C20 0.0203(8) 0.0125(7) 0.0191(7) -0.0052(6) -0.0004(6) -0.0034(6)
C21 0.0185(8) 0.0130(7) 0.0175(7) -0.0062(6) -0.0003(6) -0.0043(6)
C22 0.0202(8) 0.0148(7) 0.0172(7) -0.0050(6) -0.0007(6) -0.0070(6)
C23 0.0212(8) 0.0143(7) 0.0194(7) -0.0051(6) 0.0003(6) -0.0079(6)
C24 0.0236(8) 0.0128(7) 0.0185(7) -0.0035(6) 0.0002(6) -0.0056(6)
C100 0.0279(9) 0.0218(8) 0.0262(9) -0.0074(7) 0.0011(7) -0.0140(7)
C101 0.0323(10) 0.0394(11) 0.0355(10) -0.0076(8) -0.0004(8) -0.0242(9)
C102 0.0417(11) 0.0296(10) 0.0286(9) -0.0035(7) 0.0032(8) -0.0233(9)
C103 0.0415(11) 0.0224(9) 0.0428(11) -0.0132(8) 0.0039(9) -0.0152(8)
C110 0.0194(8) 0.0250(9) 0.0181(7) -0.0096(6) 0.0005(6) -0.0061(7)
C111 0.0203(9) 0.0365(10) 0.0240(8) -0.0116(7) -0.0024(7) -0.0061(7)
C112 0.0289(9) 0.0303(9) 0.0168(8) -0.0053(7) -0.0020(7) -0.0099(7)
C113 0.0307(10) 0.0327(10) 0.0230(8) -0.0147(7) 0.0004(7) -0.0112(8)
C130 0.0165(8) 0.0188(8) 0.0228(8) -0.0053(6) -0.0013(6) -0.0064(6)
C131 0.0313(10) 0.0210(9) 0.0409(10) -0.0063(8) -0.0096(8) -0.0118(7)
C132 0.0169(8) 0.0330(10) 0.0310(9) -0.0113(8) 0.0001(7) -0.0077(7)
C133 0.0243(9) 0.0347(10) 0.0251(9) -0.0078(7) -0.0041(7) -0.0141(8)
C200 0.0212(8) 0.0206(8) 0.0233(8) -0.0056(7) -0.0047(7) -0.0022(7)
C201 0.0315(11) 0.0451(12) 0.0321(10) 0.0094(9) -0.0113(8) -0.0076(9)
C202 0.0305(10) 0.0364(11) 0.0376(10) -0.0178(9) -0.0141(8) -0.0030(8)
C203 0.0206(9) 0.0246(9) 0.0348(10) -0.0124(7) -0.0057(7) -0.0007(7)
C210 0.0180(8) 0.0183(8) 0.0196(7) -0.0062(6) 0.0027(6) -0.0082(6)
C211 0.0266(9) 0.0216(8) 0.0193(8) -0.0030(6) -0.0008(6) -0.0118(7)
C212 0.0250(9) 0.0250(9) 0.0315(9) -0.0039(7) -0.0040(7) -0.0135(7)
C213 0.0257(9) 0.0248(9) 0.0222(8) -0.0086(7) 0.0041(7) -0.0093(7)
C230 0.0233(8) 0.0208(8) 0.0243(8) -0.0045(6) -0.0005(7) -0.0116(7)
C231 0.0385(12) 0.0619(14) 0.0293(10) 0.0002(9) 0.0013(8) -0.0352(11)
C232 0.0298(10) 0.0301(10) 0.0539(12) -0.0180(9) 0.0003(9) -0.0171(8)
C233 0.0204(9) 0.0264(9) 0.0501(12) -0.0090(8) -0.0028(8) -0.0102(7)
K1 0.02288(17) 0.02017(17) 0.02439(17) -0.00306(13) -0.00362(13) -0.00871(14)
O1 0.0418(8) 0.0264(7) 0.0275(7) -0.0011(5) -0.0058(6) -0.0184(6)
O2 0.0327(7) 0.0281(7) 0.0245(6) -0.0051(5) -0.0002(5) -0.0138(6)
O3 0.0217(6) 0.0245(6) 0.0291(6) -0.0090(5) -0.0058(5) -0.0038(5)
O4 0.0359(7) 0.0197(6) 0.0286(6) -0.0038(5) -0.0092(5) -0.0082(5)
O5 0.0276(7) 0.0255(7) 0.0345(7) -0.0046(5) 0.0018(5) -0.0095(5)
O6 0.0250(7) 0.0294(7) 0.0444(8) -0.0064(6) -0.0046(6) -0.0110(5)
N1 0.0340(9) 0.0230(8) 0.0275(8) -0.0072(6) -0.0067(6) -0.0073(6)
N2 0.0373(9) 0.0239(8) 0.0324(8) -0.0056(6) -0.0077(7) -0.0132(7)
C30 0.0476(12) 0.0309(10) 0.0392(11) -0.0088(8) -0.0114(9) -0.0205(9)
C31 0.0527(13) 0.0262(10) 0.0398(11) -0.0045(8) -0.0089(10) -0.0216(9)
C32 0.0438(12) 0.0369(11) 0.0282(9) 0.0050(8) -0.0038(8) -0.0269(9)
C33 0.0363(11) 0.0407(11) 0.0260(9) -0.0014(8) 0.0026(8) -0.0183(9)
C34 0.0465(12) 0.0329(10) 0.0241(9) -0.0080(8) -0.0009(8) -0.0123(9)
C35 0.0456(12) 0.0333(10) 0.0307(10) -0.0082(8) -0.0111(9) -0.0149(9)
C36 0.0449(12) 0.0288(10) 0.0264(9) -0.0099(8) -0.0099(8) -0.0066(9)
C37 0.0358(11) 0.0296(10) 0.0329(10) -0.0075(8) -0.0141(8) -0.0078(8)
C38 0.0211(9) 0.0282(9) 0.0325(9) -0.0077(7) -0.0056(7) -0.0031(7)
C39 0.0324(10) 0.0225(9) 0.0308(9) -0.0038(7) -0.0083(8) -0.0035(7)
C40 0.0447(12) 0.0212(9) 0.0367(10) -0.0068(8) -0.0078(9) -0.0118(8)
C41 0.0448(12) 0.0252(10) 0.0345(10) -0.0106(8) -0.0068(9) -0.0109(9)
C42 0.0404(12) 0.0264(10) 0.0395(11) -0.0142(8) -0.0066(9) -0.0037(8)
C43 0.0345(11) 0.0357(11) 0.0362(11) -0.0164(9) 0.0011(9) -0.0032(9)
C44 0.0322(10) 0.0267(10) 0.0464(12) -0.0035(8) 0.0083(9) -0.0129(8)
C45 0.0221(9) 0.0266(10) 0.0612(14) -0.0076(9) 0.0015(9) -0.0099(8)
C46 0.0326(11) 0.0334(11) 0.0488(12) -0.0051(9) -0.0070(9) -0.0184(9)
C47 0.0422(12) 0.0334(11) 0.0491(12) -0.0098(9) -0.0093(10) -0.0224(9)
K2 0.01733(16) 0.01904(16) 0.02313(16) -0.00368(13) -0.00189(12) -0.00810(13)
O7 0.0301(7) 0.0240(6) 0.0360(7) -0.0094(5) 0.0045(5) -0.0167(5)
O8 0.0317(7) 0.0207(6) 0.0224(6) -0.0023(5) -0.0036(5) -0.0114(5)
O9 0.0296(7) 0.0278(7) 0.0276(6) 0.0011(5) -0.0050(5) -0.0076(5)
O10 0.0206(6) 0.0330(7) 0.0307(7) -0.0082(5) -0.0050(5) -0.0038(5)
O11 0.0226(6) 0.0392(8) 0.0335(7) -0.0040(6) -0.0041(5) -0.0179(6)
O12 0.0305(7) 0.0217(6) 0.0328(7) -0.0051(5) -0.0060(5) -0.0152(5)
N3 0.0245(8) 0.0299(8) 0.0291(8) -0.0066(6) 0.0049(6) -0.0149(6)
N4 0.0253(8) 0.0294(8) 0.0231(7) -0.0096(6) 0.0004(6) -0.0133(6)
C48 0.0296(10) 0.0341(11) 0.0431(11) -0.0165(9) 0.0150(9) -0.0146(8)
C49 0.0330(10) 0.0295(10) 0.0390(11) -0.0173(8) 0.0096(8) -0.0143(8)
C50 0.0286(9) 0.0232(9) 0.0440(11) -0.0119(8) 0.0030(8) -0.0162(8)
C51 0.0275(9) 0.0189(8) 0.0390(10) -0.0021(7) -0.0045(8) -0.0123(7)
C52 0.0387(10) 0.0313(10) 0.0210(8) 0.0005(7) -0.0043(7) -0.0220(8)
C53 0.0340(10) 0.0379(11) 0.0226(8) -0.0076(7) 0.0051(7) -0.0235(9)
C54 0.0392(11) 0.0441(12) 0.0216(9) -0.0067(8) 0.0039(8) -0.0243(9)
C55 0.0408(11) 0.0370(11) 0.0247(9) 0.0052(8) -0.0081(8) -0.0223(9)
C56 0.0486(13) 0.0355(12) 0.0337(11) 0.0023(9) -0.0129(10) 0.0019(10)
C57 0.0272(10) 0.0516(14) 0.0375(11) -0.0088(10) -0.0152(9) 0.0071(9)
C58 0.0180(8) 0.0334(10) 0.0413(11) -0.0139(8) -0.0021(8) -0.0052(7)
C59 0.0242(9) 0.0356(10) 0.0335(10) -0.0175(8) 0.0057(7) -0.0097(8)
C60 0.0270(10) 0.0381(11) 0.0343(10) -0.0027(8) 0.0058(8) -0.0216(8)
C61 0.0199(9) 0.0403(11) 0.0402(11) -0.0016(9) 0.0012(8) -0.0167(8)
C62 0.0321(10) 0.0341(10) 0.0417(11) 0.0017(8) -0.0121(8) -0.0239(9)
C63 0.0423(11) 0.0272(10) 0.0414(11) -0.0017(8) -0.0124(9) -0.0237(9)
C64 0.0370(11) 0.0316(10) 0.0359(10) -0.0150(8) -0.0069(8) -0.0141(8)
C65 0.0393(11) 0.0386(11) 0.0234(9) -0.0124(8) -0.0013(8) -0.0196(9)
O13 0.0414(11) 0.0518(12) 0.153(3) -0.0404(14) -0.0096(13) -0.0177(9)
C70 0.0479(18) 0.072(2) 0.170(4) -0.030(2) -0.035(2) -0.0245(16)
C71 0.0307(13) 0.0554(17) 0.152(4) -0.050(2) 0.0098(17) -0.0216(12)
O14 0.0502(10) 0.0551(10) 0.0467(9) -0.0186(8) -0.0029(7) -0.0249(8)
O15 0.0426(9) 0.0505(9) 0.0393(8) -0.0007(7) -0.0107(7) -0.0222(7)
C72 0.0349(12) 0.0682(17) 0.0435(13) -0.0133(11) -0.0033(10) -0.0178(11)
C73 0.0530(14) 0.0598(15) 0.0310(11) -0.0063(10) -0.0062(10) -0.0313(12)
C74 0.0354(11) 0.0393(11) 0.0316(10) -0.0069(8) -0.0008(8) -0.0136(9)
C75 0.0474(14) 0.0601(16) 0.0485(14) -0.0102(11) -0.0181(11) -0.0167(12)

loop_
_atom_type_symbol
_atom_type_description
_atom_type_scat_dispersion_real
_atom_type_scat_dispersion_imag
_atom_type_scat_source
C C 0.0181 0.0091 'International Tables Vol C Tables 4.2.6.8 and 6.1.1.4'
H H 0.0000 0.0000 'International Tables Vol C Tables 4.2.6.8 and 6.1.1.4'
Co Co -2.3653 3.6143 'International Tables Vol C Tables 4.2.6.8 and 6.1.1.4'
K K 0.3868 1.0657 'International Tables Vol C Tables 4.2.6.8 and 6.1.1.4'
N N 0.0311 0.0180 'International Tables Vol C Tables 4.2.6.8 and 6.1.1.4'
O O 0.0492 0.0322 'International Tables Vol C Tables 4.2.6.8 and 6.1.1.4'
P P 0.2955 0.4335 'International Tables Vol C Tables 4.2.6.8 and 6.1.1.4'

loop_
_exptl_crystal_face_index_h
_exptl_crystal_face_index_k
_exptl_crystal_face_index_l
_exptl_crystal_face_perp_dist
-1 9 1 0.0738
9 2 0 0.1006
0 -9 -1 0.0730
-8 0 0 0.0909
0 8 -4 0.0814
2 1 -15 0.0639
0 -8 5 0.0616
-2 0 15 0.0476
3 0 16 0.0270
1 6 14 0.0605
-7 0 -9 0.0773
-2 -1 -16 0.0214
0 1 16 0.0213

loop_
_geom_angle_atom_site_label_1
_geom_angle_atom_site_label_2
_geom_angle_atom_site_label_3
_geom_angle
_geom_angle_site_symmetry_1
_geom_angle_site_symmetry_3
_geom_angle_publ_flag
P2 Co1 P1 56.940(15) . . ?
P2 Co1 P8 88.123(16) . . ?
P8 Co1 P1 56.757(16) . . ?
C10 Co1 P1 113.45(5) . . ?
C10 Co1 P2 117.73(5) . . ?
C10 Co1 P8 142.73(5) . . ?
C11 Co1 P1 118.42(5) . . ?
C11 Co1 P2 157.14(5) . . ?
C11 Co1 P8 108.03(5) . . ?
C11 Co1 C10 40.58(6) . . ?
C12 Co1 P1 148.25(5) . . ?
C12 Co1 P2 153.05(5) . . ?
C12 Co1 P8 101.79(5) . . ?
C12 Co1 C10 67.82(6) . . ?
C12 Co1 C11 40.75(6) . . ?
C12 Co1 C13 40.40(6) . . ?
C12 Co1 C14 66.81(6) . . ?
C13 Co1 P1 171.27(5) . . ?
C13 Co1 P2 114.37(5) . . ?
C13 Co1 P8 126.98(5) . . ?
C13 Co1 C10 68.79(6) . . ?
C13 Co1 C11 69.09(6) . . ?
C14 Co1 P1 136.07(5) . . ?
C14 Co1 P2 99.75(5) . . ?
C14 Co1 P8 167.17(5) . . ?
C14 Co1 C10 40.22(6) . . ?
C14 Co1 C11 67.67(6) . . ?
C14 Co1 C13 40.37(6) . . ?
P4 Co2 P5 56.453(16) . . ?
P6 Co2 P4 88.331(16) . . ?
P6 Co2 P5 56.706(17) . . ?
C20 Co2 P4 147.86(5) . . ?
C20 Co2 P5 117.39(5) . . ?
C20 Co2 P6 115.30(5) . . ?
C21 Co2 P4 111.04(4) . . ?
C21 Co2 P5 119.04(5) . . ?
C21 Co2 P6 153.78(5) . . ?
C21 Co2 C20 40.34(6) . . ?
C22 Co2 P4 100.11(5) . . ?
C22 Co2 P5 145.33(5) . . ?
C22 Co2 P6 156.20(5) . . ?
C22 Co2 C20 67.36(6) . . ?
C22 Co2 C21 40.39(6) . . ?
C22 Co2 C23 40.32(6) . . ?
C22 Co2 C24 66.59(6) . . ?
C23 Co2 P4 121.69(5) . . ?
C23 Co2 P5 172.19(5) . . ?
C23 Co2 P6 116.75(5) . . ?
C23 Co2 C20 68.54(6) . . ?
C23 Co2 C21 68.76(6) . . ?
C24 Co2 P4 161.94(5) . . ?
C24 Co2 P5 140.99(5) . . ?
C24 Co2 P6 99.60(5) . . ?
C24 Co2 C20 40.12(6) . . ?
C24 Co2 C21 67.40(6) . . ?
C24 Co2 C23 40.31(7) . . ?
P2 P1 Co1 60.885(16) . . ?
P2 P1 P8 93.36(2) . . ?
P8 P1 Co1 61.411(16) . . ?
P1 P2 Co1 62.175(16) . . ?
P1 P2 P3 106.38(2) . . ?
P3 P2 Co1 109.77(2) . . ?
P4 P3 P2 98.35(2) . . ?
P7 P3 P2 102.79(2) . . ?
P7 P3 P4 101.97(2) . . ?
P3 P4 Co2 110.34(2) . . ?
P5 P4 Co2 62.565(17) . . ?
P5 P4 P3 106.21(2) . . ?
P4 P5 Co2 60.982(16) . . ?
P4 P5 P6 93.61(2) . . ?
P6 P5 Co2 60.721(16) . . ?
P5 P6 Co2 62.573(17) . . ?
P5 P6 P7 106.71(2) . . ?
P7 P6 Co2 108.50(2) . . ?
P3 P7 P6 102.60(2) . . ?
P3 P7 P8 101.64(2) . . ?
P8 P7 P6 100.16(2) . . ?
P1 P8 Co1 61.833(17) . . ?
P1 P8 P7 105.12(2) . . ?
P7 P8 Co1 112.07(2) . . ?
C11 C10 Co1 69.28(8) . . ?
C11 C10 C100 134.52(15) . . ?
C14 C10 Co1 68.46(9) . . ?
C14 C10 C11 106.51(14) . . ?
C14 C10 C100 118.71(14) . . ?
C100 C10 Co1 130.91(11) . . ?
C10 C11 Co1 70.14(8) . . ?
C10 C11 C110 133.19(15) . . ?
C12 C11 Co1 67.93(8) . . ?
C12 C11 C10 106.17(14) . . ?
C12 C11 C110 120.57(14) . . ?
C110 C11 Co1 128.49(11) . . ?
Co1 C12 H12 125.2 . . ?
C11 C12 Co1 71.32(9) . . ?
C11 C12 H12 124.5 . . ?
C13 C12 Co1 70.54(9) . . ?
C13 C12 C11 110.96(14) . . ?
C13 C12 H12 124.5 . . ?
C12 C13 Co1 69.06(9) . . ?
C12 C13 C14 105.41(14) . . ?
C12 C13 C130 127.43(15) . . ?
C14 C13 Co1 69.78(9) . . ?
C14 C13 C130 127.01(14) . . ?
C130 C13 Co1 128.86(11) . . ?
Co1 C14 H14 125.9 . . ?
C10 C14 Co1 71.33(9) . . ?
C10 C14 H14 124.5 . . ?
C13 C14 Co1 69.84(9) . . ?
C13 C14 C10 110.95(14) . . ?
C13 C14 H14 124.5 . . ?
C21 C20 Co2 69.30(8) . . ?
C21 C20 C200 133.36(15) . . ?
C24 C20 Co2 67.80(9) . . ?
C24 C20 C21 106.18(14) . . ?
C24 C20 C200 120.38(14) . . ?
C200 C20 Co2 129.54(11) . . ?
C20 C21 Co2 70.35(9) . . ?
C20 C21 C210 133.25(15) . . ?
C22 C21 Co2 67.78(8) . . ?
C22 C21 C20 106.22(14) . . ?
C22 C21 C210 120.34(14) . . ?
C210 C21 Co2 129.74(11) . . ?
Co2 C22 H22 124.9 . . ?
C21 C22 Co2 71.83(9) . . ?
C21 C22 H22 124.4 . . ?
C23 C22 Co2 70.47(9) . . ?
C23 C22 C21 111.23(14) . . ?
C23 C22 H22 124.4 . . ?
C22 C23 Co2 69.21(9) . . ?
C22 C23 C24 105.18(14) . . ?
C22 C23 C230 127.00(15) . . ?
C24 C23 Co2 69.63(9) . . ?
C24 C23 C230 127.60(15) . . ?
C230 C23 Co2 129.39(11) . . ?
Co2 C24 H24 125.0 . . ?
C20 C24 Co2 72.09(9) . . ?
C20 C24 H24 124.4 . . ?
C23 C24 Co2 70.06(9) . . ?
C23 C24 C20 111.18(14) . . ?
C23 C24 H24 124.4 . . ?
C10 C100 C102 110.00(14) . . ?
C10 C100 C103 108.72(15) . . ?
C101 C100 C10 115.55(15) . . ?
C101 C100 C102 105.67(15) . . ?
C101 C100 C103 109.40(15) . . ?
C102 C100 C103 107.18(16) . . ?
C100 C101 H10A 109.5 . . ?
C100 C101 H10B 109.5 . . ?
C100 C101 H10C 109.5 . . ?
H10A C101 H10B 109.5 . . ?
H10A C101 H10C 109.5 . . ?
H10B C101 H10C 109.5 . . ?
C100 C102 H10D 109.5 . . ?
C100 C102 H10E 109.5 . . ?
C100 C102 H10F 109.5 . . ?
H10D C102 H10E 109.5 . . ?
H10D C102 H10F 109.5 . . ?
H10E C102 H10F 109.5 . . ?
C100 C103 H10G 109.5 . . ?
C100 C103 H10H 109.5 . . ?
C100 C103 H10I 109.5 . . ?
H10G C103 H10H 109.5 . . ?
H10G C103 H10I 109.5 . . ?
H10H C103 H10I 109.5 . . ?
C111 C110 C11 114.06(13) . . ?
C112 C110 C11 109.86(14) . . ?
C112 C110 C111 105.26(14) . . ?
C112 C110 C113 107.07(14) . . ?
C113 C110 C11 110.60(14) . . ?
C113 C110 C111 109.63(14) . . ?
C110 C111 H11A 109.5 . . ?
C110 C111 H11B 109.5 . . ?
C110 C111 H11C 109.5 . . ?
H11A C111 H11B 109.5 . . ?
H11A C111 H11C 109.5 . . ?
H11B C111 H11C 109.5 . . ?
C110 C112 H11D 109.5 . . ?
C110 C112 H11E 109.5 . . ?
C110 C112 H11F 109.5 . . ?
H11D C112 H11E 109.5 . . ?
H11D C112 H11F 109.5 . . ?
H11E C112 H11F 109.5 . . ?
C110 C113 H11G 109.5 . . ?
C110 C113 H11H 109.5 . . ?
C110 C113 H11I 109.5 . . ?
H11G C113 H11H 109.5 . . ?
H11G C113 H11I 109.5 . . ?
H11H C113 H11I 109.5 . . ?
C13 C130 C131 110.46(14) . . ?
C13 C130 C132 108.02(13) . . ?
C13 C130 C133 110.94(14) . . ?
C131 C130 C132 108.86(15) . . ?
C131 C130 C133 109.30(14) . . ?
C133 C130 C132 109.21(14) . . ?
C130 C131 H13A 109.5 . . ?
C130 C131 H13B 109.5 . . ?
C130 C131 H13C 109.5 . . ?
H13A C131 H13B 109.5 . . ?
H13A C131 H13C 109.5 . . ?
H13B C131 H13C 109.5 . . ?
C130 C132 H13D 109.5 . . ?
C130 C132 H13E 109.5 . . ?
C130 C132 H13F 109.5 . . ?
H13D C132 H13E 109.5 . . ?
H13D C132 H13F 109.5 . . ?
H13E C132 H13F 109.5 . . ?
C130 C133 H13G 109.5 . . ?
C130 C133 H13H 109.5 . . ?
C130 C133 H13I 109.5 . . ?
H13G C133 H13H 109.5 . . ?
H13G C133 H13I 109.5 . . ?
H13H C133 H13I 109.5 . . ?
C201 C200 C20 109.32(15) . . ?
C201 C200 C203 105.71(15) . . ?
C202 C200 C20 113.53(14) . . ?
C202 C200 C201 106.24(16) . . ?
C202 C200 C203 110.02(16) . . ?
C203 C200 C20 111.59(14) . . ?
C200 C201 H20A 109.5 . . ?
C200 C201 H20B 109.5 . . ?
C200 C201 H20C 109.5 . . ?
H20A C201 H20B 109.5 . . ?
H20A C201 H20C 109.5 . . ?
H20B C201 H20C 109.5 . . ?
C200 C202 H20D 109.5 . . ?
C200 C202 H20E 109.5 . . ?
C200 C202 H20F 109.5 . . ?
H20D C202 H20E 109.5 . . ?
H20D C202 H20F 109.5 . . ?
H20E C202 H20F 109.5 . . ?
C200 C203 H20G 109.5 . . ?
C200 C203 H20H 109.5 . . ?
C200 C203 H20I 109.5 . . ?
H20G C203 H20H 109.5 . . ?
H20G C203 H20I 109.5 . . ?
H20H C203 H20I 109.5 . . ?
C21 C210 C211 110.33(13) . . ?
C21 C210 C213 109.67(13) . . ?
C211 C210 C213 106.55(13) . . ?
C212 C210 C21 114.12(14) . . ?
C212 C210 C211 106.31(13) . . ?
C212 C210 C213 109.55(14) . . ?
C210 C211 H21A 109.5 . . ?
C210 C211 H21B 109.5 . . ?
C210 C211 H21C 109.5 . . ?
H21A C211 H21B 109.5 . . ?
H21A C211 H21C 109.5 . . ?
H21B C211 H21C 109.5 . . ?
C210 C212 H21D 109.5 . . ?
C210 C212 H21E 109.5 . . ?
C210 C212 H21F 109.5 . . ?
H21D C212 H21E 109.5 . . ?
H21D C212 H21F 109.5 . . ?
H21E C212 H21F 109.5 . . ?
C210 C213 H21G 109.5 . . ?
C210 C213 H21H 109.5 . . ?
C210 C213 H21I 109.5 . . ?
H21G C213 H21H 109.5 . . ?
H21G C213 H21I 109.5 . . ?
H21H C213 H21I 109.5 . . ?
C23 C230 C231 111.06(15) . . ?
C23 C230 C232 108.69(14) . . ?
C23 C230 C233 110.94(14) . . ?
C231 C230 C232 108.81(16) . . ?
C233 C230 C231 108.30(17) . . ?
C233 C230 C232 108.99(16) . . ?
C230 C231 H23A 109.5 . . ?
C230 C231 H23B 109.5 . . ?
C230 C231 H23C 109.5 . . ?
H23A C231 H23B 109.5 . . ?
H23A C231 H23C 109.5 . . ?
H23B C231 H23C 109.5 . . ?
C230 C232 H23D 109.5 . . ?
C230 C232 H23E 109.5 . . ?
C230 C232 H23F 109.5 . . ?
H23D C232 H23E 109.5 . . ?
H23D C232 H23F 109.5 . . ?
H23E C232 H23F 109.5 . . ?
C230 C233 H23G 109.5 . . ?
C230 C233 H23H 109.5 . . ?
C230 C233 H23I 109.5 . . ?
H23G C233 H23H 109.5 . . ?
H23G C233 H23I 109.5 . . ?
H23H C233 H23I 109.5 . . ?
O1 K1 O5 101.74(4) . . ?
O1 K1 N1 59.95(4) . . ?
O1 K1 N2 120.25(4) . . ?
O2 K1 O1 60.75(4) . . ?
O2 K1 O5 124.48(4) . . ?
O2 K1 O6 102.25(4) . . ?
O2 K1 N1 119.63(4) . . ?
O2 K1 N2 60.28(4) . . ?
O3 K1 O1 93.86(4) . . ?
O3 K1 O2 133.12(4) . . ?
O3 K1 O4 61.74(4) . . ?
O3 K1 O5 97.52(4) . . ?
O3 K1 O6 117.98(4) . . ?
O3 K1 N1 61.28(4) . . ?
O3 K1 N2 119.99(4) . . ?
O4 K1 O1 114.39(4) . . ?
O4 K1 O2 91.91(4) . . ?
O4 K1 O5 138.52(4) . . ?
O4 K1 O6 97.01(4) . . ?
O4 K1 N1 121.90(4) . . ?
O4 K1 N2 59.51(4) . . ?
O5 K1 N1 60.21(4) . . ?
O5 K1 N2 118.47(4) . . ?
O6 K1 O1 143.60(4) . . ?
O6 K1 O5 59.44(4) . . ?
O6 K1 N1 118.71(5) . . ?
O6 K1 N2 60.14(5) . . ?
N1 K1 N2 178.50(5) . . ?
C31 O1 K1 117.01(12) . . ?
C31 O1 C32 110.47(15) . . ?
C32 O1 K1 115.22(11) . . ?
C33 O2 K1 112.17(11) . . ?
C34 O2 K1 119.73(11) . . ?
C34 O2 C33 111.51(15) . . ?
C37 O3 K1 117.47(10) . . ?
C38 O3 K1 109.90(10) . . ?
C38 O3 C37 109.73(14) . . ?
C39 O4 K1 113.74(10) . . ?
C39 O4 C40 111.20(14) . . ?
C40 O4 K1 118.00(11) . . ?
C43 O5 K1 116.46(11) . . ?
C43 O5 C44 110.62(16) . . ?
C44 O5 K1 110.89(11) . . ?
C45 O6 K1 118.21(11) . . ?
C46 O6 K1 116.87(12) . . ?
C46 O6 C45 111.19(16) . . ?
C30 N1 K1 110.66(11) . . ?
C30 N1 C36 109.88(16) . . ?
C36 N1 K1 107.45(11) . . ?
C42 N1 K1 109.48(11) . . ?
C42 N1 C30 109.02(16) . . ?
C42 N1 C36 110.34(16) . . ?
C35 N2 K1 107.34(11) . . ?
C35 N2 C47 110.23(16) . . ?
C41 N2 K1 109.67(11) . . ?
C41 N2 C35 110.74(16) . . ?
C41 N2 C47 110.11(16) . . ?
C47 N2 K1 108.69(12) . . ?
N1 C30 H30A 108.9 . . ?
N1 C30 H30B 108.9 . . ?
N1 C30 C31 113.28(16) . . ?
H30A C30 H30B 107.7 . . ?
C31 C30 H30A 108.9 . . ?
C31 C30 H30B 108.9 . . ?
O1 C31 C30 109.02(16) . . ?
O1 C31 H31A 109.9 . . ?
O1 C31 H31B 109.9 . . ?
C30 C31 H31A 109.9 . . ?
C30 C31 H31B 109.9 . . ?
H31A C31 H31B 108.3 . . ?
O1 C32 H32A 109.8 . . ?
O1 C32 H32B 109.8 . . ?
O1 C32 C33 109.53(16) . . ?
H32A C32 H32B 108.2 . . ?
C33 C32 H32A 109.8 . . ?
C33 C32 H32B 109.8 . . ?
O2 C33 C32 109.79(16) . . ?
O2 C33 H33A 109.7 . . ?
O2 C33 H33B 109.7 . . ?
C32 C33 H33A 109.7 . . ?
C32 C33 H33B 109.7 . . ?
H33A C33 H33B 108.2 . . ?
O2 C34 H34A 109.6 . . ?
O2 C34 H34B 109.6 . . ?
O2 C34 C35 110.19(16) . . ?
H34A C34 H34B 108.1 . . ?
C35 C34 H34A 109.6 . . ?
C35 C34 H34B 109.6 . . ?
N2 C35 C34 114.06(17) . . ?
N2 C35 H35A 108.7 . . ?
N2 C35 H35B 108.7 . . ?
C34 C35 H35A 108.7 . . ?
C34 C35 H35B 108.7 . . ?
H35A C35 H35B 107.6 . . ?
N1 C36 H36A 108.9 . . ?
N1 C36 H36B 108.9 . . ?
N1 C36 C37 113.47(16) . . ?
H36A C36 H36B 107.7 . . ?
C37 C36 H36A 108.9 . . ?
C37 C36 H36B 108.9 . . ?
O3 C37 C36 109.64(16) . . ?
O3 C37 H37A 109.7 . . ?
O3 C37 H37B 109.7 . . ?
C36 C37 H37A 109.7 . . ?
C36 C37 H37B 109.7 . . ?
H37A C37 H37B 108.2 . . ?
O3 C38 H38A 109.8 . . ?
O3 C38 H38B 109.8 . . ?
O3 C38 C39 109.60(15) . . ?
H38A C38 H38B 108.2 . . ?
C39 C38 H38A 109.8 . . ?
C39 C38 H38B 109.8 . . ?
O4 C39 C38 109.47(15) . . ?
O4 C39 H39A 109.8 . . ?
O4 C39 H39B 109.8 . . ?
C38 C39 H39A 109.8 . . ?
C38 C39 H39B 109.8 . . ?
H39A C39 H39B 108.2 . . ?
O4 C40 H40A 109.9 . . ?
O4 C40 H40B 109.9 . . ?
O4 C40 C41 108.76(16) . . ?
H40A C40 H40B 108.3 . . ?
C41 C40 H40A 109.9 . . ?
C41 C40 H40B 109.9 . . ?
N2 C41 C40 113.57(17) . . ?
N2 C41 H41A 108.9 . . ?
N2 C41 H41B 108.9 . . ?
C40 C41 H41A 108.9 . . ?
C40 C41 H41B 108.9 . . ?
H41A C41 H41B 107.7 . . ?
N1 C42 H42A 108.7 . . ?
N1 C42 H42B 108.7 . . ?
N1 C42 C43 114.15(17) . . ?
H42A C42 H42B 107.6 . . ?
C43 C42 H42A 108.7 . . ?
C43 C42 H42B 108.7 . . ?
O5 C43 C42 110.63(17) . . ?
O5 C43 H43A 109.5 . . ?
O5 C43 H43B 109.5 . . ?
C42 C43 H43A 109.5 . . ?
C42 C43 H43B 109.5 . . ?
H43A C43 H43B 108.1 . . ?
O5 C44 H44A 109.7 . . ?
O5 C44 H44B 109.7 . . ?
O5 C44 C45 109.83(17) . . ?
H44A C44 H44B 108.2 . . ?
C45 C44 H44A 109.7 . . ?
C45 C44 H44B 109.7 . . ?
O6 C45 C44 110.51(17) . . ?
O6 C45 H45A 109.5 . . ?
O6 C45 H45B 109.5 . . ?
C44 C45 H45A 109.5 . . ?
C44 C45 H45B 109.5 . . ?
H45A C45 H45B 108.1 . . ?
O6 C46 H46A 109.7 . . ?
O6 C46 H46B 109.7 . . ?
O6 C46 C47 109.72(17) . . ?
H46A C46 H46B 108.2 . . ?
C47 C46 H46A 109.7 . . ?
C47 C46 H46B 109.7 . . ?
N2 C47 C46 114.17(16) . . ?
N2 C47 H47A 108.7 . . ?
N2 C47 H47B 108.7 . . ?
C46 C47 H47A 108.7 . . ?
C46 C47 H47B 108.7 . . ?
H47A C47 H47B 107.6 . . ?
O7 K2 O8 59.84(4) . . ?
O7 K2 O12 124.73(4) . . ?
O7 K2 N3 59.81(4) . . ?
O7 K2 N4 120.26(4) . . ?
O8 K2 O12 98.56(4) . . ?
O8 K2 N3 119.34(4) . . ?
O8 K2 N4 60.78(4) . . ?
O9 K2 O7 97.75(4) . . ?
O9 K2 O8 124.61(4) . . ?
O9 K2 O12 131.59(4) . . ?
O9 K2 N3 59.54(4) . . ?
O9 K2 N4 120.71(4) . . ?
O10 K2 O7 134.85(4) . . ?
O10 K2 O8 98.81(4) . . ?
O10 K2 O9 60.05(4) . . ?
O10 K2 O12 95.80(4) . . ?
O10 K2 N3 119.33(4) . . ?
O10 K2 N4 60.90(4) . . ?
O11 K2 O7 96.80(4) . . ?
O11 K2 O8 133.07(4) . . ?
O11 K2 O9 96.67(4) . . ?
O11 K2 O10 122.78(4) . . ?
O11 K2 O12 59.78(4) . . ?
O11 K2 N3 60.42(4) . . ?
O11 K2 N4 119.25(4) . . ?
O12 K2 N3 120.07(4) . . ?
O12 K2 N4 59.59(4) . . ?
N4 K2 N3 179.65(4) . . ?
C49 O7 K2 114.67(11) . . ?
C50 O7 K2 114.36(10) . . ?
C50 O7 C49 111.60(14) . . ?
C51 O8 K2 113.03(10) . . ?
C51 O8 C52 111.44(14) . . ?
C52 O8 K2 112.27(10) . . ?
C55 O9 K2 116.09(11) . . ?
C56 O9 K2 114.84(12) . . ?
C56 O9 C55 112.30(16) . . ?
C57 O10 K2 113.18(11) . . ?
C58 O10 K2 113.74(11) . . ?
C58 O10 C57 110.72(16) . . ?
C61 O11 K2 118.76(11) . . ?
C62 O11 K2 120.93(11) . . ?
C62 O11 C61 111.71(15) . . ?
C63 O12 K2 110.16(11) . . ?
C64 O12 K2 116.03(10) . . ?
C64 O12 C63 111.26(14) . . ?
C48 N3 K2 109.44(11) . . ?
C48 N3 C54 109.87(16) . . ?
C48 N3 C60 110.06(16) . . ?
C54 N3 K2 109.88(11) . . ?
C60 N3 K2 108.39(11) . . ?
C60 N3 C54 109.18(15) . . ?
C53 N4 K2 108.32(10) . . ?
C59 N4 K2 108.54(11) . . ?
C59 N4 C53 110.44(15) . . ?
C59 N4 C65 109.77(15) . . ?
C65 N4 K2 110.58(11) . . ?
C65 N4 C53 109.18(15) . . ?
N3 C48 H48A 108.9 . . ?
N3 C48 H48B 108.9 . . ?
N3 C48 C49 113.15(16) . . ?
H48A C48 H48B 107.8 . . ?
C49 C48 H48A 108.9 . . ?
C49 C48 H48B 108.9 . . ?
O7 C49 C48 108.13(16) . . ?
O7 C49 H49A 110.1 . . ?
O7 C49 H49B 110.1 . . ?
C48 C49 H49A 110.1 . . ?
C48 C49 H49B 110.1 . . ?
H49A C49 H49B 108.4 . . ?
O7 C50 H50A 109.9 . . ?
O7 C50 H50B 109.9 . . ?
O7 C50 C51 108.93(15) . . ?
H50A C50 H50B 108.3 . . ?
C51 C50 H50A 109.9 . . ?
C51 C50 H50B 109.9 . . ?
O8 C51 C50 108.74(15) . . ?
O8 C51 H51A 109.9 . . ?
O8 C51 H51B 109.9 . . ?
C50 C51 H51A 109.9 . . ?
C50 C51 H51B 109.9 . . ?
H51A C51 H51B 108.3 . . ?
O8 C52 H52A 110.0 . . ?
O8 C52 H52B 110.0 . . ?
O8 C52 C53 108.42(15) . . ?
H52A C52 H52B 108.4 . . ?
C53 C52 H52A 110.0 . . ?
C53 C52 H52B 110.0 . . ?
N4 C53 C52 113.01(15) . . ?
N4 C53 H53A 109.0 . . ?
N4 C53 H53B 109.0 . . ?
C52 C53 H53A 109.0 . . ?
C52 C53 H53B 109.0 . . ?
H53A C53 H53B 107.8 . . ?
N3 C54 H54A 108.9 . . ?
N3 C54 H54B 108.9 . . ?
N3 C54 C55 113.21(16) . . ?
H54A C54 H54B 107.7 . . ?
C55 C54 H54A 108.9 . . ?
C55 C54 H54B 108.9 . . ?
O9 C55 C54 108.24(15) . . ?
O9 C55 H55A 110.1 . . ?
O9 C55 H55B 110.1 . . ?
C54 C55 H55A 110.1 . . ?
C54 C55 H55B 110.1 . . ?
H55A C55 H55B 108.4 . . ?
O9 C56 H56A 110.0 . . ?
O9 C56 H56B 110.0 . . ?
O9 C56 C57 108.50(18) . . ?
H56A C56 H56B 108.4 . . ?
C57 C56 H56A 110.0 . . ?
C57 C56 H56B 110.0 . . ?
O10 C57 C56 108.91(19) . . ?
O10 C57 H57A 109.9 . . ?
O10 C57 H57B 109.9 . . ?
C56 C57 H57A 109.9 . . ?
C56 C57 H57B 109.9 . . ?
H57A C57 H57B 108.3 . . ?
O10 C58 H58A 109.7 . . ?
O10 C58 H58B 109.7 . . ?
O10 C58 C59 109.69(15) . . ?
H58A C58 H58B 108.2 . . ?
C59 C58 H58A 109.7 . . ?
C59 C58 H58B 109.7 . . ?
N4 C59 C58 113.68(15) . . ?
N4 C59 H59A 108.8 . . ?
N4 C59 H59B 108.8 . . ?
C58 C59 H59A 108.8 . . ?
C58 C59 H59B 108.8 . . ?
H59A C59 H59B 107.7 . . ?
N3 C60 H60A 108.8 . . ?
N3 C60 H60B 108.8 . . ?
N3 C60 C61 113.96(16) . . ?
H60A C60 H60B 107.7 . . ?
C61 C60 H60A 108.8 . . ?
C61 C60 H60B 108.8 . . ?
O11 C61 C60 109.16(16) . . ?
O11 C61 H61A 109.8 . . ?
O11 C61 H61B 109.8 . . ?
C60 C61 H61A 109.8 . . ?
C60 C61 H61B 109.8 . . ?
H61A C61 H61B 108.3 . . ?
O11 C62 H62A 109.9 . . ?
O11 C62 H62B 109.9 . . ?
O11 C62 C63 109.00(15) . . ?
H62A C62 H62B 108.3 . . ?
C63 C62 H62A 109.9 . . ?
C63 C62 H62B 109.9 . . ?
O12 C63 C62 110.06(15) . . ?
O12 C63 H63A 109.6 . . ?
O12 C63 H63B 109.6 . . ?
C62 C63 H63A 109.6 . . ?
C62 C63 H63B 109.6 . . ?
H63A C63 H63B 108.2 . . ?
O12 C64 H64A 109.8 . . ?
O12 C64 H64B 109.8 . . ?
O12 C64 C65 109.21(15) . . ?
H64A C64 H64B 108.3 . . ?
C65 C64 H64A 109.8 . . ?
C65 C64 H64B 109.8 . . ?
N4 C65 C64 113.00(16) . . ?
N4 C65 H65A 109.0 . . ?
N4 C65 H65B 109.0 . . ?
C64 C65 H65A 109.0 . . ?
C64 C65 H65B 109.0 . . ?
H65A C65 H65B 107.8 . . ?
C71 O13 C70 112.3(3) . . ?
O13 C70 H70A 109.5 . . ?
O13 C70 H70B 109.5 . . ?
O13 C70 H70C 109.5 . . ?
H70A C70 H70B 109.5 . . ?
H70A C70 H70C 109.5 . . ?
H70B C70 H70C 109.5 . . ?
O13 C71 C71 107.8(3) . 2_566 ?
O13 C71 H71A 110.2 . . ?
O13 C71 H71B 110.2 . . ?
C71 C71 H71A 110.2 2_566 . ?
C71 C71 H71B 110.2 2_566 . ?
H71A C71 H71B 108.5 . . ?
C73 O14 C72 112.66(19) . . ?
C74 O15 C75 111.25(18) . . ?
O14 C72 H72A 109.5 . . ?
O14 C72 H72B 109.5 . . ?
O14 C72 H72C 109.5 . . ?
H72A C72 H72B 109.5 . . ?
H72A C72 H72C 109.5 . . ?
H72B C72 H72C 109.5 . . ?
O14 C73 H73A 109.2 . . ?
O14 C73 H73B 109.2 . . ?
O14 C73 C74 111.84(19) . . ?
H73A C73 H73B 107.9 . . ?
C74 C73 H73A 109.2 . . ?
C74 C73 H73B 109.2 . . ?
O15 C74 C73 107.43(18) . . ?
O15 C74 H74A 110.2 . . ?
O15 C74 H74B 110.2 . . ?
C73 C74 H74A 110.2 . . ?
C73 C74 H74B 110.2 . . ?
H74A C74 H74B 108.5 . . ?
O15 C75 H75A 109.5 . . ?
O15 C75 H75B 109.5 . . ?
O15 C75 H75C 109.5 . . ?
H75A C75 H75B 109.5 . . ?
H75A C75 H75C 109.5 . . ?
H75B C75 H75C 109.5 . . ?

loop_
_geom_bond_atom_site_label_1
_geom_bond_atom_site_label_2
_geom_bond_distance
_geom_bond_site_symmetry_2
_geom_bond_publ_flag
Co1 P1 2.2744(5) . ?
Co1 P2 2.2468(4) . ?
Co1 P8 2.2654(5) . ?
Co1 C10 2.1068(15) . ?
Co1 C11 2.0952(15) . ?
Co1 C12 2.0497(15) . ?
Co1 C13 2.0692(16) . ?
Co1 C14 2.0684(16) . ?
Co2 P4 2.2578(5) . ?
Co2 P5 2.2915(5) . ?
Co2 P6 2.2519(5) . ?
Co2 C20 2.1235(16) . ?
Co2 C21 2.1093(15) . ?
Co2 C22 2.0551(15) . ?
Co2 C23 2.0718(16) . ?
Co2 C24 2.0662(16) . ?
P1 P2 2.1554(6) . ?
P1 P8 2.1577(6) . ?
P2 P3 2.2152(6) . ?
P3 P4 2.2151(6) . ?
P3 P7 2.1947(6) . ?
P4 P5 2.1519(6) . ?
P5 P6 2.1580(6) . ?
P6 P7 2.2247(6) . ?
P7 P8 2.2133(6) . ?
C10 C11 1.457(2) . ?
C10 C14 1.436(2) . ?
C10 C100 1.539(2) . ?
C11 C12 1.444(2) . ?
C11 C110 1.541(2) . ?
C12 H12 0.9500 . ?
C12 C13 1.422(2) . ?
C13 C14 1.428(2) . ?
C13 C130 1.514(2) . ?
C14 H14 0.9500 . ?
C20 C21 1.460(2) . ?
C20 C24 1.438(2) . ?
C20 C200 1.543(2) . ?
C21 C22 1.439(2) . ?
C21 C210 1.533(2) . ?
C22 H22 0.9500 . ?
C22 C23 1.422(2) . ?
C23 C24 1.426(2) . ?
C23 C230 1.514(2) . ?
C24 H24 0.9500 . ?
C100 C101 1.532(3) . ?
C100 C102 1.540(3) . ?
C100 C103 1.544(3) . ?
C101 H10A 0.9800 . ?
C101 H10B 0.9800 . ?
C101 H10C 0.9800 . ?
C102 H10D 0.9800 . ?
C102 H10E 0.9800 . ?
C102 H10F 0.9800 . ?
C103 H10G 0.9800 . ?
C103 H10H 0.9800 . ?
C103 H10I 0.9800 . ?
C110 C111 1.539(2) . ?
C110 C112 1.537(2) . ?
C110 C113 1.539(2) . ?
C111 H11A 0.9800 . ?
C111 H11B 0.9800 . ?
C111 H11C 0.9800 . ?
C112 H11D 0.9800 . ?
C112 H11E 0.9800 . ?
C112 H11F 0.9800 . ?
C113 H11G 0.9800 . ?
C113 H11H 0.9800 . ?
C113 H11I 0.9800 . ?
C130 C131 1.529(2) . ?
C130 C132 1.539(2) . ?
C130 C133 1.532(2) . ?
C131 H13A 0.9800 . ?
C131 H13B 0.9800 . ?
C131 H13C 0.9800 . ?
C132 H13D 0.9800 . ?
C132 H13E 0.9800 . ?
C132 H13F 0.9800 . ?
C133 H13G 0.9800 . ?
C133 H13H 0.9800 . ?
C133 H13I 0.9800 . ?
C200 C201 1.533(3) . ?
C200 C202 1.531(3) . ?
C200 C203 1.539(2) . ?
C201 H20A 0.9800 . ?
C201 H20B 0.9800 . ?
C201 H20C 0.9800 . ?
C202 H20D 0.9800 . ?
C202 H20E 0.9800 . ?
C202 H20F 0.9800 . ?
C203 H20G 0.9800 . ?
C203 H20H 0.9800 . ?
C203 H20I 0.9800 . ?
C210 C211 1.540(2) . ?
C210 C212 1.531(2) . ?
C210 C213 1.547(2) . ?
C211 H21A 0.9800 . ?
C211 H21B 0.9800 . ?
C211 H21C 0.9800 . ?
C212 H21D 0.9800 . ?
C212 H21E 0.9800 . ?
C212 H21F 0.9800 . ?
C213 H21G 0.9800 . ?
C213 H21H 0.9800 . ?
C213 H21I 0.9800 . ?
C230 C231 1.530(3) . ?
C230 C232 1.537(2) . ?
C230 C233 1.528(3) . ?
C231 H23A 0.9800 . ?
C231 H23B 0.9800 . ?
C231 H23C 0.9800 . ?
C232 H23D 0.9800 . ?
C232 H23E 0.9800 . ?
C232 H23F 0.9800 . ?
C233 H23G 0.9800 . ?
C233 H23H 0.9800 . ?
C233 H23I 0.9800 . ?
K1 O1 2.8216(14) . ?
K1 O2 2.8175(13) . ?
K1 O3 2.7944(13) . ?
K1 O4 2.8126(13) . ?
K1 O5 2.8991(14) . ?
K1 O6 2.8182(14) . ?
K1 N1 3.0074(16) . ?
K1 N2 3.0606(16) . ?
O1 C31 1.420(2) . ?
O1 C32 1.423(2) . ?
O2 C33 1.427(2) . ?
O2 C34 1.426(2) . ?
O3 C37 1.431(2) . ?
O3 C38 1.425(2) . ?
O4 C39 1.423(2) . ?
O4 C40 1.426(2) . ?
O5 C43 1.425(3) . ?
O5 C44 1.426(2) . ?
O6 C45 1.432(2) . ?
O6 C46 1.413(3) . ?
N1 C30 1.474(3) . ?
N1 C36 1.478(2) . ?
N1 C42 1.468(3) . ?
N2 C35 1.471(3) . ?
N2 C41 1.470(3) . ?
N2 C47 1.473(3) . ?
C30 H30A 0.9900 . ?
C30 H30B 0.9900 . ?
C30 C31 1.507(3) . ?
C31 H31A 0.9900 . ?
C31 H31B 0.9900 . ?
C32 H32A 0.9900 . ?
C32 H32B 0.9900 . ?
C32 C33 1.494(3) . ?
C33 H33A 0.9900 . ?
C33 H33B 0.9900 . ?
C34 H34A 0.9900 . ?
C34 H34B 0.9900 . ?
C34 C35 1.511(3) . ?
C35 H35A 0.9900 . ?
C35 H35B 0.9900 . ?
C36 H36A 0.9900 . ?
C36 H36B 0.9900 . ?
C36 C37 1.505(3) . ?
C37 H37A 0.9900 . ?
C37 H37B 0.9900 . ?
C38 H38A 0.9900 . ?
C38 H38B 0.9900 . ?
C38 C39 1.494(3) . ?
C39 H39A 0.9900 . ?
C39 H39B 0.9900 . ?
C40 H40A 0.9900 . ?
C40 H40B 0.9900 . ?
C40 C41 1.508(3) . ?
C41 H41A 0.9900 . ?
C41 H41B 0.9900 . ?
C42 H42A 0.9900 . ?
C42 H42B 0.9900 . ?
C42 C43 1.496(3) . ?
C43 H43A 0.9900 . ?
C43 H43B 0.9900 . ?
C44 H44A 0.9900 . ?
C44 H44B 0.9900 . ?
C44 C45 1.479(3) . ?
C45 H45A 0.9900 . ?
C45 H45B 0.9900 . ?
C46 H46A 0.9900 . ?
C46 H46B 0.9900 . ?
C46 C47 1.508(3) . ?
C47 H47A 0.9900 . ?
C47 H47B 0.9900 . ?
K2 O7 2.8499(13) . ?
K2 O8 2.8589(13) . ?
K2 O9 2.8455(13) . ?
K2 O10 2.8220(13) . ?
K2 O11 2.7325(13) . ?
K2 O12 2.8731(13) . ?
K2 N3 3.0475(16) . ?
K2 N4 3.0341(15) . ?
O7 C49 1.424(2) . ?
O7 C50 1.422(2) . ?
O8 C51 1.426(2) . ?
O8 C52 1.430(2) . ?
O9 C55 1.425(2) . ?
O9 C56 1.416(3) . ?
O10 C57 1.429(2) . ?
O10 C58 1.422(2) . ?
O11 C61 1.434(2) . ?
O11 C62 1.418(2) . ?
O12 C63 1.426(2) . ?
O12 C64 1.424(2) . ?
N3 C48 1.469(3) . ?
N3 C54 1.472(3) . ?
N3 C60 1.470(2) . ?
N4 C53 1.477(2) . ?
N4 C59 1.472(3) . ?
N4 C65 1.476(2) . ?
C48 H48A 0.9900 . ?
C48 H48B 0.9900 . ?
C48 C49 1.510(3) . ?
C49 H49A 0.9900 . ?
C49 H49B 0.9900 . ?
C50 H50A 0.9900 . ?
C50 H50B 0.9900 . ?
C50 C51 1.494(3) . ?
C51 H51A 0.9900 . ?
C51 H51B 0.9900 . ?
C52 H52A 0.9900 . ?
C52 H52B 0.9900 . ?
C52 C53 1.507(3) . ?
C53 H53A 0.9900 . ?
C53 H53B 0.9900 . ?
C54 H54A 0.9900 . ?
C54 H54B 0.9900 . ?
C54 C55 1.507(3) . ?
C55 H55A 0.9900 . ?
C55 H55B 0.9900 . ?
C56 H56A 0.9900 . ?
C56 H56B 0.9900 . ?
C56 C57 1.499(4) . ?
C57 H57A 0.9900 . ?
C57 H57B 0.9900 . ?
C58 H58A 0.9900 . ?
C58 H58B 0.9900 . ?
C58 C59 1.505(3) . ?
C59 H59A 0.9900 . ?
C59 H59B 0.9900 . ?
C60 H60A 0.9900 . ?
C60 H60B 0.9900 . ?
C60 C61 1.497(3) . ?
C61 H61A 0.9900 . ?
C61 H61B 0.9900 . ?
C62 H62A 0.9900 . ?
C62 H62B 0.9900 . ?
C62 C63 1.489(3) . ?
C63 H63A 0.9900 . ?
C63 H63B 0.9900 . ?
C64 H64A 0.9900 . ?
C64 H64B 0.9900 . ?
C64 C65 1.506(3) . ?
C65 H65A 0.9900 . ?
C65 H65B 0.9900 . ?
O13 C70 1.413(5) . ?
O13 C71 1.403(4) . ?
C70 H70A 0.9800 . ?
C70 H70B 0.9800 . ?
C70 H70C 0.9800 . ?
C71 C71 1.497(8) 2_566 ?
C71 H71A 0.9900 . ?
C71 H71B 0.9900 . ?
O14 C72 1.422(3) . ?
O14 C73 1.417(3) . ?
O15 C74 1.416(3) . ?
O15 C75 1.421(3) . ?
C72 H72A 0.9800 . ?
C72 H72B 0.9800 . ?
C72 H72C 0.9800 . ?
C73 H73A 0.9900 . ?
C73 H73B 0.9900 . ?
C73 C74 1.507(3) . ?
C74 H74A 0.9900 . ?
C74 H74B 0.9900 . ?
C75 H75A 0.9800 . ?
C75 H75B 0.9800 . ?
C75 H75C 0.9800 . ?

loop_
_exptl_oxdiff_crystal_face_indexfrac_h
_exptl_oxdiff_crystal_face_indexfrac_k
_exptl_oxdiff_crystal_face_indexfrac_l
_exptl_oxdiff_crystal_face_x
_exptl_oxdiff_crystal_face_y
_exptl_oxdiff_crystal_face_z
-0.7456 8.5982 1.4375 -0.0250 -0.0197 0.9995
8.6327 2.1858 0.0674 -0.7896 -0.5429 -0.2861
-0.4412 -9.1319 -1.4850 0.1361 0.0961 -0.9860
-8.1372 -0.1898 0.2437 0.7244 0.4975 0.4772
-0.2778 8.1045 -3.5224 0.0621 -0.3246 0.9438
2.0957 0.5498 -14.7562 0.1830 -0.9830 0.0169
0.0155 -7.7856 5.1092 -0.0809 0.4261 -0.9011
-2.1562 -0.0420 14.8313 -0.1828 0.9822 0.0432
3.0000 0.0000 16.0000 -0.6749 0.7445 -0.2755
1.0000 6.0000 14.0000 -0.4835 0.6451 0.5300
-7.0000 -0.0000 -9.0000 0.8558 -0.1052 0.4813
-2.0000 -1.0000 -16.0000 0.5917 -0.7865 0.1022
0.0000 1.0000 16.0000 -0.4124 0.9045 0.0206
